data_4324828
loop_
_publ_author_name
'Thomas, Kolle E.'
'Conradie, Jeanet'
'Hansen, Lars Kristian'
'Ghosh, Abhik'

_publ_section_title
;
 Corroles Cannot Ruffle
;
_journal_coden_ASTM INOCAJ
_journal_issue 8
_journal_name_full 'Inorganic Chemistry'
_journal_page_first 3247
_journal_page_last 3251
_journal_paper_doi 10.1021/ic1017032
_journal_volume 50
_journal_year 2011
_chemical_formula_moiety 'C23 H8 Cu F12 N4 '
_chemical_formula_sum 'C23 H8 Cu F12 N4'
_chemical_formula_weight 631.87
_space_group_IT_number 9
_symmetry_cell_setting monoclinic
_symmetry_Int_Tables_number 9
_symmetry_space_group_name_Hall 'C -2yc'
_symmetry_space_group_name_H-M 'C 1 c 1'
_cell_angle_alpha 90.0000
_cell_angle_beta 116.366(15)
_cell_angle_gamma 90.0000
_cell_formula_units_Z 4
_cell_length_a 24.97(2)
_cell_length_b 4.368(3)
_cell_length_c 22.706(19)
_cell_measurement_reflns_used 1727
_cell_measurement_temperature 293.1
_cell_measurement_theta_max 30.3
_cell_measurement_theta_min 2.4
_cell_volume 2219(3)
_computing_cell_refinement CrystalClear
_computing_data_collection CrystalClear
_computing_data_reduction CrystalStructure
_computing_publication_material 'CrystalStructure 3.7.0'
_computing_structure_refinement CRYSTALS
_computing_structure_solution SIR92
_diffrn_detector_area_resol_mean 7.31
_diffrn_measured_fraction_theta_full 0.794
_diffrn_measured_fraction_theta_max 0.794
_diffrn_measurement_device_type 'Rigaku Saturn'
_diffrn_measurement_method \w
_diffrn_radiation_type 'Mo K\a'
_diffrn_radiation_wavelength 0.71070
_diffrn_reflns_av_R_equivalents 0.028
_diffrn_reflns_limit_h_max 33
_diffrn_reflns_limit_h_min -24
_diffrn_reflns_limit_k_max 5
_diffrn_reflns_limit_k_min -5
_diffrn_reflns_limit_l_max 18
_diffrn_reflns_limit_l_min -31
_diffrn_reflns_number 5095
_diffrn_reflns_theta_full 30.29
_diffrn_reflns_theta_max 30.29
_exptl_absorpt_coefficient_mu 1.108
_exptl_absorpt_correction_T_max 0.847
_exptl_absorpt_correction_T_min 0.655
_exptl_absorpt_correction_type multi-scan
_exptl_absorpt_process_details 'Jacobson, R. (1998) Private communication'
_exptl_crystal_colour colorless
_exptl_crystal_density_diffrn 1.891
_exptl_crystal_description prism
_exptl_crystal_F_000 1244.00
_exptl_crystal_size_max 0.60
_exptl_crystal_size_mid 0.35
_exptl_crystal_size_min 0.15
_refine_diff_density_max 0.68
_refine_diff_density_min -1.00
_refine_ls_extinction_method none
_refine_ls_goodness_of_fit_ref 1.332
_refine_ls_hydrogen_treatment refall
_refine_ls_number_parameters 378
_refine_ls_number_reflns 3232
_refine_ls_R_factor_gt 0.0462
_refine_ls_shift/su_max 6.0935
_refine_ls_structure_factor_coef F
_refine_ls_weighting_details
;
    Chebychev polynomial with 3 parameters (Carruthers & Watkin, 1979)
    1856.6800    2595.3400    851.9540
;
_refine_ls_weighting_scheme calc
_refine_ls_wR_factor_ref 0.0765
_reflns_number_gt 1945
_reflns_number_total 3229
_reflns_threshold_expression F^2^>2.0\s(F^2^)
_cod_data_source_file ic1017032_si_003.cif
_cod_data_source_block '__thomas_CuN4CF3'
_cod_original_formula_sum 'C23 H8 Cu F12 N4 '
_cod_database_code 4324828

loop_
_symmetry_equiv_pos_site_id
_symmetry_equiv_pos_as_xyz
1 +X,+Y,+Z
2 +X,-Y,1/2+Z
3 1/2+X,1/2+Y,+Z
4 1/2+X,1/2-Y,1/2+Z

loop_
_atom_site_label
_atom_site_type_symbol
_atom_site_fract_x
_atom_site_fract_y
_atom_site_fract_z
_atom_site_U_iso_or_equiv
_atom_site_adp_type
_atom_site_occupancy
_atom_site_symmetry_multiplicity
_atom_site_calc_flag
_atom_site_refinement_flags
Cu(1) Cu 0.87059(12) 0.25777(16) 0.54433(12) 0.04175(17) Uani 1.00 1 d .
F(1) F 0.7471(4) -0.210(2) 0.6665(4) 0.077(3) Uani 1.00 1 d .
F(2) F 0.6920(5) 0.175(2) 0.6296(6) 0.078(3) Uani 1.00 1 d .
F(3) F 0.6809(5) -0.210(2) 0.5696(5) 0.079(3) Uani 1.00 1 d .
F(4) F 0.6832(5) 0.719(2) 0.3297(5) 0.082(3) Uani 1.00 1 d .
F(5) F 0.6977(5) 0.331(2) 0.2804(4) 0.095(3) Uani 1.00 1 d .
F(6) F 0.7527(4) 0.727(2) 0.2989(5) 0.074(2) Uani 1.00 1 d .
F(7) F 0.9935(4) -0.2259(19) 0.4193(4) 0.068(2) Uani 1.00 1 d .
F(8) F 1.0477(5) 0.187(2) 0.4545(6) 0.089(4) Uani 1.00 1 d .
F(9) F 1.0615(4) -0.205(2) 0.5187(5) 0.071(3) Uani 1.00 1 d .
F(10) F 1.0558(4) 0.742(2) 0.7561(5) 0.076(3) Uani 1.00 1 d .
F(11) F 1.0472(5) 0.349(2) 0.8042(4) 0.107(2) Uani 1.00 1 d .
F(12) F 0.9901(4) 0.731(2) 0.7885(5) 0.072(3) Uani 1.00 1 d .
N(1) N 0.7818(4) 0.257(2) 0.4978(4) 0.039(2) Uani 1.00 1 d .
N(2) N 0.8709(5) 0.256(2) 0.4594(5) 0.050(3) Uani 1.00 1 d .
N(3) N 0.9569(5) 0.259(2) 0.5851(4) 0.045(2) Uani 1.00 1 d .
N(4) N 0.8690(3) 0.255(2) 0.6306(3) 0.033(2) Uani 1.00 1 d .
C(1) C 0.7462(4) 0.169(3) 0.5289(5) 0.052(3) Uani 1.00 1 d .
C(2) C 0.6859(5) 0.198(2) 0.4788(7) 0.062(3) Uani 1.00 1 d .
C(3) C 0.6841(4) 0.313(4) 0.4257(6) 0.060(4) Uani 1.00 1 d .
C(4) C 0.7446(6) 0.353(3) 0.4356(6) 0.056(3) Uani 1.00 1 d .
C(5) C 0.7690(5) 0.415(2) 0.3904(5) 0.037(2) Uani 1.00 1 d .
C(6) C 0.8253(5) 0.362(2) 0.3976(5) 0.043(2) Uani 1.00 1 d .
C(7) C 0.8439(7) 0.317(2) 0.3494(6) 0.056(3) Uani 1.00 1 d .
C(8) C 0.9012(6) 0.196(3) 0.3761(6) 0.045(3) Uani 1.00 1 d .
C(9) C 0.9175(5) 0.171(3) 0.4455(5) 0.051(3) Uani 1.00 1 d .
C(10) C 0.9762(5) 0.101(3) 0.4934(5) 0.049(3) Uani 1.00 1 d .
C(11) C 0.9950(5) 0.172(3) 0.5617(4) 0.048(2) Uani 1.00 1 d .
C(12) C 1.0578(5) 0.208(3) 0.6085(6) 0.048(3) Uani 1.00 1 d .
C(13) C 1.0547(5) 0.331(3) 0.6643(4) 0.055(3) Uani 1.00 1 d .
C(14) C 0.9921(4) 0.349(3) 0.6489(5) 0.036(2) Uani 1.00 1 d .
C(15) C 0.9734(4) 0.426(2) 0.6954(5) 0.050(2) Uani 1.00 1 d .
C(16) C 0.9152(5) 0.330(3) 0.6869(5) 0.041(2) Uani 1.00 1 d .
C(17) C 0.8960(5) 0.305(3) 0.7403(5) 0.043(2) Uani 1.00 1 d .
C(18) C 0.8426(6) 0.192(3) 0.7118(6) 0.057(3) Uani 1.00 1 d .
C(19) C 0.8230(5) 0.163(3) 0.6423(5) 0.039(2) Uani 1.00 1 d .
C(20) C 0.7676(5) 0.091(2) 0.5935(5) 0.040(3) Uani 1.00 1 d .
C(21) C 0.7229(6) -0.043(3) 0.6151(6) 0.051(3) Uani 1.00 1 d .
C(22) C 0.7241(5) 0.562(3) 0.3250(5) 0.053(3) Uani 1.00 1 d .
C(23) C 1.0210(5) -0.026(3) 0.4720(6) 0.052(3) Uani 1.00 1 d .
C(24) C 1.0148(5) 0.541(3) 0.7611(6) 0.052(3) Uani 1.00 1 d .
H(1) H 0.6513 0.1563 0.4848 0.076 Uiso 1.00 1 c R
H(2) H 0.6505 0.3468 0.3846 0.069 Uiso 1.00 1 c R
H(3) H 0.8194 0.3532 0.3040 0.063 Uiso 1.00 1 c R
H(4) H 0.9253 0.1524 0.3545 0.061 Uiso 1.00 1 c R
H(5) H 1.0920 0.1483 0.6032 0.058 Uiso 1.00 1 c R
H(6) H 1.0885 0.3953 0.7029 0.065 Uiso 1.00 1 c R
H(7) H 0.9183 0.3617 0.7850 0.055 Uiso 1.00 1 c R
H(8) H 0.8199 0.1297 0.7340 0.069 Uiso 1.00 1 c R

loop_
_atom_site_aniso_label
_atom_site_aniso_U_11
_atom_site_aniso_U_22
_atom_site_aniso_U_33
_atom_site_aniso_U_12
_atom_site_aniso_U_13
_atom_site_aniso_U_23
Cu(1) 0.0310(3) 0.0662(4) 0.0285(2) -0.0002(8) 0.0136(2) -0.0011(8)
F(1) 0.064(5) 0.080(7) 0.079(5) -0.014(4) 0.024(4) 0.024(4)
F(2) 0.089(7) 0.076(5) 0.107(9) -0.005(5) 0.078(7) -0.005(5)
F(3) 0.084(6) 0.076(6) 0.084(6) -0.042(4) 0.043(5) -0.027(4)
F(4) 0.074(6) 0.102(7) 0.078(7) 0.046(5) 0.042(5) 0.039(5)
F(5) 0.113(8) 0.093(6) 0.026(3) 0.006(5) -0.018(4) -0.004(4)
F(6) 0.055(4) 0.100(6) 0.077(5) 0.023(4) 0.039(4) 0.056(4)
F(7) 0.075(6) 0.075(5) 0.064(5) 0.007(4) 0.039(5) -0.021(4)
F(8) 0.093(8) 0.066(6) 0.161(9) -0.001(5) 0.105(7) 0.010(6)
F(9) 0.051(6) 0.108(7) 0.054(5) 0.029(5) 0.022(4) -0.001(5)
F(10) 0.057(4) 0.092(6) 0.080(7) -0.024(3) 0.031(4) -0.022(4)
F(11) 0.102(6) 0.063(4) 0.082(5) 0.023(4) -0.027(4) 0.003(4)
F(12) 0.083(6) 0.071(6) 0.053(5) -0.004(4) 0.023(5) -0.008(4)
N(1) 0.016(3) 0.065(7) 0.037(4) 0.005(3) 0.014(3) -0.001(3)
N(2) 0.031(5) 0.061(6) 0.043(6) 0.012(4) 0.003(4) 0.007(4)
N(3) 0.049(5) 0.062(6) 0.024(4) 0.005(4) 0.016(4) 0.002(3)
N(4) 0.034(3) 0.057(6) 0.020(3) 0.008(3) 0.023(2) 0.001(3)
C(1) 0.022(4) 0.088(9) 0.064(6) -0.009(5) 0.037(4) -0.008(6)
C(2) 0.055(6) 0.073(7) 0.062(7) -0.006(5) 0.030(5) -0.012(5)
C(3) 0.014(4) 0.120(11) 0.039(8) -0.002(5) 0.005(4) -0.012(7)
C(4) 0.044(6) 0.079(8) 0.048(6) 0.009(6) 0.023(5) 0.003(5)
C(5) 0.040(5) 0.048(6) 0.027(4) -0.008(4) 0.018(3) -0.003(4)
C(6) 0.039(5) 0.044(5) 0.044(5) -0.006(5) 0.016(4) -0.002(4)
C(7) 0.064(8) 0.057(6) 0.036(6) -0.011(6) 0.013(5) -0.010(5)
C(8) 0.042(7) 0.054(7) 0.056(6) 0.008(5) 0.037(5) 0.008(5)
C(9) 0.054(5) 0.075(7) 0.031(4) -0.011(5) 0.026(4) 0.004(5)
C(10) 0.040(6) 0.074(8) 0.037(6) 0.011(6) 0.020(5) 0.006(5)
C(11) 0.054(5) 0.062(7) 0.017(3) 0.002(5) 0.005(3) 0.004(3)
C(12) 0.013(4) 0.098(11) 0.033(6) 0.008(6) 0.011(4) 0.006(6)
C(13) 0.051(6) 0.078(10) 0.034(3) -0.001(6) 0.017(3) -0.000(5)
C(14) 0.025(4) 0.053(8) 0.025(5) 0.004(5) 0.007(3) 0.003(5)
C(15) 0.041(4) 0.057(6) 0.039(4) -0.012(4) 0.006(3) 0.009(4)
C(16) 0.042(4) 0.064(7) 0.020(4) -0.000(5) 0.016(3) -0.001(5)
C(17) 0.036(4) 0.079(8) 0.022(4) -0.009(5) 0.019(3) -0.015(4)
C(18) 0.060(7) 0.093(10) 0.020(5) -0.000(7) 0.020(4) 0.009(6)
C(19) 0.028(4) 0.048(6) 0.045(5) -0.006(4) 0.020(4) 0.002(4)
C(20) 0.044(5) 0.041(6) 0.047(6) 0.011(5) 0.031(4) -0.001(4)
C(21) 0.051(6) 0.069(9) 0.039(6) 0.014(6) 0.025(5) -0.003(6)
C(22) 0.061(6) 0.064(8) 0.023(4) 0.015(6) 0.007(4) -0.004(5)
C(23) 0.047(5) 0.052(6) 0.071(6) 0.023(5) 0.039(5) 0.001(5)
C(24) 0.029(5) 0.060(7) 0.065(7) -0.001(5) 0.019(4) -0.013(6)

loop_
_atom_type_symbol
_atom_type_description
_atom_type_scat_dispersion_real
_atom_type_scat_dispersion_imag
_atom_type_scat_source
C C 0.003 0.002
;
International Tables for Crystallography
(1992, Vol. C, Tables 4.2.6.8 and 6.1.1.4)
;
H H 0.000 0.000
;
International Tables for Crystallography
(1992, Vol. C, Table 6.1.1.4)
;
Cu Cu 0.320 1.265
;
International Tables for Crystallography
(1992, Vol. C, Tables 4.2.6.8 and 6.1.1.4)
;
F F 0.017 0.010
;
International Tables for Crystallography
(1992, Vol. C, Tables 4.2.6.8 and 6.1.1.4)
;
N N 0.006 0.003
;
International Tables for Crystallography
(1992, Vol. C, Tables 4.2.6.8 and 6.1.1.4)
;

loop_
_geom_angle_atom_site_label_1
_geom_angle_atom_site_label_2
_geom_angle_atom_site_label_3
_geom_angle
N(1) Cu(1) N(2) 88.1(5)
N(1) Cu(1) N(3) 177.0(5)
N(1) Cu(1) N(4) 91.0(4)
N(2) Cu(1) N(3) 88.9(5)
N(2) Cu(1) N(4) 179.0(4)
N(3) Cu(1) N(4) 92.0(4)
Cu(1) N(1) C(1) 122.4(7)
Cu(1) N(1) C(4) 129.4(10)
C(1) N(1) C(4) 108.1(10)
Cu(1) N(2) C(6) 128.5(11)
Cu(1) N(2) C(9) 127.2(7)
C(6) N(2) C(9) 104.1(12)
Cu(1) N(3) C(11) 130.5(7)
Cu(1) N(3) C(14) 124.2(10)
C(11) N(3) C(14) 105.3(10)
Cu(1) N(4) C(16) 124.1(9)
Cu(1) N(4) C(19) 126.2(6)
C(16) N(4) C(19) 109.6(10)
N(1) C(1) C(2) 104.6(11)
N(1) C(1) C(20) 125.1(9)
C(2) C(1) C(20) 130.3(14)
C(1) C(2) C(3) 111.5(13)
C(2) C(3) C(4) 107.6(10)
N(1) C(4) C(3) 108.1(13)
N(1) C(4) C(5) 119.2(12)
C(3) C(4) C(5) 131.5(10)
C(4) C(5) C(6) 128.8(10)
C(4) C(5) C(22) 114.1(11)
C(6) C(5) C(22) 117.0(12)
N(2) C(6) C(5) 119.9(13)
N(2) C(6) C(7) 109.3(12)
C(5) C(6) C(7) 128.6(10)
C(6) C(7) C(8) 110.7(11)
C(7) C(8) C(9) 104.0(14)
N(2) C(9) C(8) 111.7(10)
N(2) C(9) C(10) 124.8(12)
C(8) C(9) C(10) 123.2(14)
C(9) C(10) C(11) 120.7(14)
C(9) C(10) C(23) 119.6(11)
C(11) C(10) C(23) 119.5(10)
N(3) C(11) C(10) 122.8(10)
N(3) C(11) C(12) 113.8(10)
C(10) C(11) C(12) 122.6(13)
C(11) C(12) C(13) 103.1(12)
C(12) C(13) C(14) 106.7(9)
N(3) C(14) C(13) 110.9(12)
N(3) C(14) C(15) 127.1(11)
C(13) C(14) C(15) 121.9(9)
C(14) C(15) C(16) 119.5(10)
C(14) C(15) C(24) 122.5(11)
C(16) C(15) C(24) 116.4(12)
N(4) C(16) C(15) 126.4(11)
N(4) C(16) C(17) 108.0(10)
C(15) C(16) C(17) 125.6(9)
C(16) C(17) C(18) 104.7(10)
C(17) C(18) C(19) 110.9(15)
N(4) C(19) C(18) 106.6(10)
N(4) C(19) C(20) 123.4(12)
C(18) C(19) C(20) 129.6(14)
C(1) C(20) C(19) 125.8(13)
C(1) C(20) C(21) 116.8(9)
C(19) C(20) C(21) 116.7(11)
F(1) C(21) F(2) 105.5(14)
F(1) C(21) F(3) 106.8(13)
F(1) C(21) C(20) 113.4(11)
F(2) C(21) F(3) 103.8(12)
F(2) C(21) C(20) 112.8(13)
F(3) C(21) C(20) 113.7(13)
F(4) C(22) F(5) 108.6(11)
F(4) C(22) F(6) 110.9(12)
F(4) C(22) C(5) 114.1(11)
F(5) C(22) F(6) 104.3(11)
F(5) C(22) C(5) 108.0(11)
F(6) C(22) C(5) 110.4(10)
F(7) C(23) F(8) 108.0(13)
F(7) C(23) F(9) 103.1(10)
F(7) C(23) C(10) 110.7(10)
F(8) C(23) F(9) 110.2(11)
F(8) C(23) C(10) 112.9(12)
F(9) C(23) C(10) 111.5(13)
F(10) C(24) F(11) 103.9(10)
F(10) C(24) F(12) 98.9(11)
F(10) C(24) C(15) 110.0(12)
F(11) C(24) F(12) 108.6(13)
F(11) C(24) C(15) 118.3(11)
F(12) C(24) C(15) 114.9(10)
C(1) C(2) H(1) 124.9
C(3) C(2) H(1) 123.4
C(2) C(3) H(2) 129.1
C(4) C(3) H(2) 122.9
C(6) C(7) H(3) 123.7
C(8) C(7) H(3) 125.5
C(7) C(8) H(4) 128.2
C(9) C(8) H(4) 127.7
C(11) C(12) H(5) 127.7
C(13) C(12) H(5) 129.0
C(12) C(13) H(6) 124.3
C(14) C(13) H(6) 128.9
C(16) C(17) H(7) 127.0
C(18) C(17) H(7) 128.2
C(17) C(18) H(8) 124.7
C(19) C(18) H(8) 124.4

loop_
_geom_bond_atom_site_label_1
_geom_bond_atom_site_label_2
_geom_bond_distance
Cu(1) N(1) 1.988(9)
Cu(1) N(2) 1.931(14)
Cu(1) N(3) 1.931(12)
Cu(1) N(4) 1.977(10)
F(1) C(21) 1.277(16)
F(2) C(21) 1.35(2)
F(3) C(21) 1.320(16)
F(4) C(22) 1.27(2)
F(5) C(22) 1.373(16)
F(6) C(22) 1.323(19)
F(7) C(23) 1.390(15)
F(8) C(23) 1.31(2)
F(9) C(23) 1.342(15)
F(10) C(24) 1.391(19)
F(11) C(24) 1.271(15)
F(12) C(24) 1.34(2)
N(1) C(1) 1.412(19)
N(1) C(4) 1.366(15)
N(2) C(6) 1.436(14)
N(2) C(9) 1.39(2)
N(3) C(11) 1.34(2)
N(3) C(14) 1.376(14)
N(4) C(16) 1.329(11)
N(4) C(19) 1.350(18)
C(1) C(2) 1.434(14)
C(1) C(20) 1.362(17)
C(2) C(3) 1.29(2)
C(3) C(4) 1.44(2)
C(4) C(5) 1.43(2)
C(5) C(6) 1.362(19)
C(5) C(22) 1.549(14)
C(6) C(7) 1.38(2)
C(7) C(8) 1.39(2)
C(8) C(9) 1.445(18)
C(9) C(10) 1.419(16)
C(10) C(11) 1.441(17)
C(10) C(23) 1.51(2)
C(11) C(12) 1.461(15)
C(12) C(13) 1.41(2)
C(13) C(14) 1.445(17)
C(14) C(15) 1.37(2)
C(15) C(16) 1.442(18)
C(15) C(24) 1.475(15)
C(16) C(17) 1.49(2)
C(17) C(18) 1.294(19)
C(18) C(19) 1.435(18)
C(19) C(20) 1.371(14)
C(20) C(21) 1.52(2)
C(2) H(1) 0.950
C(3) H(2) 0.950
C(7) H(3) 0.950
C(8) H(4) 0.950
C(12) H(5) 0.950
C(13) H(6) 0.950
C(17) H(7) 0.950
C(18) H(8) 0.950

loop_
_geom_contact_atom_site_label_1
_geom_contact_atom_site_label_2
_geom_contact_distance
_geom_contact_site_symmetry_2
F(1) F(2) 2.967(14) 54501
F(1) F(5) 3.364(18) 55502
F(1) C(18) 3.375(19) 54501
F(1) C(19) 3.511(18) 54501
F(2) F(1) 2.967(14) 56501
F(2) F(3) 2.969(15) 56501
F(2) F(6) 3.477(17) 56502
F(2) F(9) 3.154(13) 45503
F(2) C(21) 3.551(19) 56501
F(3) F(2) 2.969(15) 54501
F(3) F(8) 3.220(14) 44503
F(3) F(9) 3.437(15) 44503
F(3) F(9) 3.470(15) 45503
F(3) C(1) 3.495(19) 54501
F(3) C(2) 3.344(18) 54501
F(3) C(12) 3.57(2) 44503
F(4) F(5) 2.981(17) 56501
F(4) F(10) 2.868(15) 46404
F(4) C(3) 3.38(2) 56501
F(4) C(4) 3.540(18) 56501
F(5) F(1) 3.364(18) 55402
F(5) F(4) 2.981(17) 54501
F(5) F(6) 2.919(15) 54501
F(5) C(13) 3.441(14) 45404
F(5) C(22) 3.485(19) 54501
F(6) F(2) 3.477(17) 56402
F(6) F(5) 2.919(15) 56501
F(6) C(5) 3.576(16) 56501
F(6) C(6) 3.521(14) 56501
F(6) C(7) 3.290(16) 56501
F(7) F(8) 2.845(14) 54501
F(7) F(11) 3.471(19) 55402
F(7) C(8) 3.262(16) 54501
F(7) C(9) 3.448(18) 54501
F(7) C(10) 3.509(18) 54501
F(8) F(3) 3.220(14) 55503
F(8) F(7) 2.845(14) 56501
F(8) F(9) 2.978(16) 56501
F(8) F(12) 3.403(17) 56402
F(8) C(23) 3.558(17) 56501
F(9) F(2) 3.154(13) 54503
F(9) F(3) 3.470(15) 54503
F(9) F(3) 3.437(15) 55503
F(9) F(8) 2.978(16) 54501
F(9) C(11) 3.546(19) 54501
F(9) C(12) 3.30(2) 54501
F(10) F(4) 2.868(15) 56504
F(10) F(11) 2.910(15) 56501
F(10) C(13) 3.305(19) 56501
F(10) C(14) 3.469(17) 56501
F(10) C(15) 3.542(15) 56501
F(11) F(7) 3.471(19) 55502
F(11) F(10) 2.910(15) 54501
F(11) F(12) 2.999(14) 54501
F(11) C(3) 3.380(13) 55504
F(12) F(8) 3.403(17) 56502
F(12) F(11) 2.999(14) 56501
F(12) C(8) 3.59(2) 56502
F(12) C(16) 3.442(15) 56501
F(12) C(17) 3.273(16) 56501
C(1) F(3) 3.495(19) 56501
C(2) F(3) 3.344(18) 56501
C(3) F(4) 3.38(2) 54501
C(3) F(11) 3.380(13) 45404
C(4) F(4) 3.540(18) 54501
C(5) F(6) 3.576(16) 54501
C(6) F(6) 3.521(14) 54501
C(7) F(6) 3.290(16) 54501
C(8) F(7) 3.262(16) 56501
C(8) F(12) 3.59(2) 56402
C(9) F(7) 3.448(18) 56501
C(10) F(7) 3.509(18) 56501
C(11) F(9) 3.546(19) 56501
C(12) F(3) 3.57(2) 55503
C(12) F(9) 3.30(2) 56501
C(13) F(5) 3.441(14) 55504
C(13) F(10) 3.305(19) 54501
C(14) F(10) 3.469(17) 54501
C(15) F(10) 3.542(15) 54501
C(16) F(12) 3.442(15) 54501
C(17) F(12) 3.273(16) 54501
C(18) F(1) 3.375(19) 56501
C(19) F(1) 3.511(18) 56501
C(21) F(2) 3.551(19) 54501
C(22) F(5) 3.485(19) 56501
C(23) F(8) 3.558(17) 54501
F(1) H(3) 2.897 55502
F(1) H(5) 3.537 44503
F(1) H(8) 3.392 54501
F(2) H(5) 3.248 44503
F(2) H(5) 3.090 45503
F(3) H(1) 3.262 54501
F(3) H(5) 2.720 44503
F(4) H(2) 3.262 56501
F(4) H(6) 3.266 46404
F(5) H(6) 2.693 45404
F(6) H(3) 3.180 56501
F(6) H(8) 2.754 56402
F(7) H(1) 3.579 54503
F(7) H(4) 3.196 54501
F(7) H(7) 2.845 55402
F(8) H(1) 3.310 54503
F(8) H(1) 3.130 55503
F(9) H(1) 2.742 54503
F(9) H(5) 3.310 54501
F(10) H(2) 3.346 56504
F(10) H(6) 3.337 56501
F(11) H(2) 2.556 55504
F(12) H(4) 2.697 56502
F(12) H(7) 3.269 56501
C(7) H(7) 3.158 56402
C(7) H(8) 3.105 55402
C(7) H(8) 3.418 56402
C(8) H(7) 3.345 55402
C(8) H(7) 2.996 56402
C(8) H(8) 3.278 55402
C(17) H(3) 3.232 56502
C(17) H(4) 3.093 55502
C(17) H(4) 3.347 56502
C(18) H(3) 3.387 55502
C(18) H(3) 3.121 56502
C(18) H(4) 3.330 55502
C(21) H(5) 3.434 44503
C(23) H(1) 3.429 54503
H(1) F(3) 3.262 56501
H(1) F(7) 3.579 45503
H(1) F(8) 3.130 44503
H(1) F(8) 3.310 45503
H(1) F(9) 2.742 45503
H(1) C(23) 3.429 45503
H(2) F(4) 3.262 54501
H(2) F(10) 3.346 46404
H(2) F(11) 2.556 45404
H(3) F(1) 2.897 55402
H(3) F(6) 3.180 54501
H(3) C(17) 3.232 56402
H(3) C(18) 3.387 55402
H(3) C(18) 3.121 56402
H(3) H(7) 2.963 56402
H(3) H(8) 2.645 55402
H(3) H(8) 2.766 56402
H(4) F(7) 3.196 56501
H(4) F(12) 2.697 56402
H(4) C(17) 3.093 55402
H(4) C(17) 3.347 56402
H(4) C(18) 3.330 55402
H(4) H(7) 2.705 55402
H(4) H(7) 2.603 56402
H(4) H(8) 3.088 55402
H(5) F(1) 3.537 55503
H(5) F(2) 3.090 54503
H(5) F(2) 3.248 55503
H(5) F(3) 2.720 55503
H(5) F(9) 3.310 56501
H(5) C(21) 3.434 55503
H(6) F(4) 3.266 56504
H(6) F(5) 2.693 55504
H(6) F(10) 3.337 54501
H(7) F(7) 2.845 55502
H(7) F(12) 3.269 54501
H(7) C(7) 3.158 56502
H(7) C(8) 3.345 55502
H(7) C(8) 2.996 56502
H(7) H(3) 2.963 56502
H(7) H(4) 2.705 55502
H(7) H(4) 2.603 56502
H(8) F(1) 3.392 56501
H(8) F(6) 2.754 56502
H(8) C(7) 3.105 55502
H(8) C(7) 3.418 56502
H(8) C(8) 3.278 55502
H(8) H(3) 2.645 55502
H(8) H(3) 2.766 56502
H(8) H(4) 3.088 55502
